data_4326650
loop_
_publ_author_name
'Irene Bassanetti'
'Luciano Marchi\`o'

_publ_contact_author_address
;
Departimento di Chimica GIAF
Universit\`a di Parma
via Usberti 17/a, 43100, Parma, Italy
;
_publ_contact_author_email marchio@unipr.it
_publ_contact_author_fax '0039 0521 905557'
_publ_contact_author_name 'Dr. Luciano Marchi\`o'
_publ_contact_author_phone '0039 0521 905419'
_publ_section_title
;
 Structural Variability in Ag(I) and Cu(I) Coordination Polymers with
 Thioether-Functionalized Bis(pyrazolyl)methane Ligands
;
_journal_name_full 'Inorganic Chemistry'
_journal_page_first 10786
_journal_page_last 10797
_journal_paper_doi 10.1021/ic201338w
_journal_volume 50
_journal_year 2011
_chemical_formula_moiety 'C44 H53 Ag N4 P S 1+, B F4 1-'
_chemical_formula_sum 'C44 H53 Ag B F4 N4 P S'
_chemical_formula_weight 895.61
_chemical_name_systematic
;
 ?
;
_space_group_IT_number 4
_symmetry_cell_setting monoclinic
_symmetry_space_group_name_Hall 'P 2yb'
_symmetry_space_group_name_H-M 'P 1 21 1'
_atom_sites_solution_hydrogens geom
_atom_sites_solution_primary direct
_atom_sites_solution_secondary difmap
_audit_creation_method SHELXL-97
_cell_angle_alpha 90.00
_cell_angle_beta 90.526(2)
_cell_angle_gamma 90.00
_cell_formula_units_Z 2
_cell_length_a 9.860(1)
_cell_length_b 16.751(2)
_cell_length_c 13.817(1)
_cell_measurement_reflns_used 16372
_cell_measurement_temperature 293(2)
_cell_measurement_theta_max 25.72
_cell_measurement_theta_min 1.47
_cell_volume 2282.0(4)
_computing_cell_refinement Saint
_computing_data_collection Smart
_computing_data_reduction Saint
_computing_structure_refinement 'SHELXL-97 (Sheldrick, 1997)'
_computing_structure_solution Sir2004
_diffrn_ambient_temperature 293(2)
_diffrn_measured_fraction_theta_full 1.000
_diffrn_measured_fraction_theta_max 1.000
_diffrn_measurement_device_type 'Bruker Smart APEXII CCD'
_diffrn_measurement_method 'theta & omega scan'
_diffrn_radiation_monochromator graphite
_diffrn_radiation_source 'fine-focus sealed tube'
_diffrn_radiation_type MoK\a
_diffrn_radiation_wavelength 0.71073
_diffrn_reflns_av_R_equivalents 0.0531
_diffrn_reflns_av_sigmaI/netI 0.0601
_diffrn_reflns_limit_h_max 12
_diffrn_reflns_limit_h_min -12
_diffrn_reflns_limit_k_max 20
_diffrn_reflns_limit_k_min -20
_diffrn_reflns_limit_l_max 16
_diffrn_reflns_limit_l_min -16
_diffrn_reflns_number 26604
_diffrn_reflns_theta_full 25.72
_diffrn_reflns_theta_max 25.72
_diffrn_reflns_theta_min 1.47
_diffrn_standards_decay_% none
_exptl_absorpt_coefficient_mu 0.572
_exptl_absorpt_correction_T_max 1.000
_exptl_absorpt_correction_T_min 0.821
_exptl_absorpt_correction_type multi-scan
_exptl_absorpt_process_details SADABS
_exptl_crystal_colour colorless
_exptl_crystal_density_diffrn 1.303
_exptl_crystal_description block
_exptl_crystal_F_000 928
_exptl_crystal_size_max 0.16
_exptl_crystal_size_mid 0.11
_exptl_crystal_size_min 0.08
_refine_diff_density_max 0.342
_refine_diff_density_min -0.215
_refine_diff_density_rms 0.049
_refine_ls_abs_structure_details 'Flack H D (1983), Acta Cryst. A39, 876-881'
_refine_ls_abs_structure_Flack 0.00(2)
_refine_ls_extinction_method none
_refine_ls_goodness_of_fit_ref 1.004
_refine_ls_hydrogen_treatment constr
_refine_ls_matrix_type full
_refine_ls_number_parameters 513
_refine_ls_number_reflns 8689
_refine_ls_number_restraints 1
_refine_ls_restrained_S_all 1.004
_refine_ls_R_factor_all 0.0721
_refine_ls_R_factor_gt 0.0429
_refine_ls_shift/su_max 0.000
_refine_ls_shift/su_mean 0.000
_refine_ls_structure_factor_coef Fsqd
_refine_ls_weighting_details 'calc w=1/[\s^2^(Fo^2^)+(0.0425P)^2^+0.0000P] where P=(Fo^2^+2Fc^2^)/3'
_refine_ls_weighting_scheme calc
_refine_ls_wR_factor_gt 0.0852
_refine_ls_wR_factor_ref 0.0973
_reflns_number_gt 6192
_reflns_number_total 8689
_reflns_threshold_expression >2sigma(I)
_cod_data_source_file ic201338w_si_001_19.cif
_cod_data_source_block cn4dh
_cod_database_code 4326650

loop_
_symmetry_equiv_pos_as_xyz
'x, y, z'
'-x, y+1/2, -z'

loop_
_atom_site_label
_atom_site_type_symbol
_atom_site_fract_x
_atom_site_fract_y
_atom_site_fract_z
_atom_site_U_iso_or_equiv
_atom_site_adp_type
_atom_site_occupancy
_atom_site_symmetry_multiplicity
_atom_site_calc_flag
_atom_site_refinement_flags
Ag Ag 0.29852(3) 0.50399(2) 0.17059(2) 0.06009(12) Uani 1 1 d .
S13 S 0.16622(13) 0.63506(8) 0.21326(9) 0.0598(3) Uani 1 1 d .
P P 0.39776(12) 0.44595(7) 0.03250(8) 0.0511(3) Uani 1 1 d .
N21 N 0.3699(3) 0.5023(3) 0.3306(2) 0.0473(7) Uani 1 1 d .
N12 N 0.0988(4) 0.4589(2) 0.3366(3) 0.0468(9) Uani 1 1 d .
C11 C 0.4941(3) 0.5045(4) 0.3689(3) 0.0516(9) Uani 1 1 d .
C15 C 0.5368(4) 0.5016(4) -0.0193(3) 0.0569(10) Uani 1 1 d .
N11 N 0.2872(3) 0.53339(19) 0.3986(2) 0.0447(9) Uani 1 1 d .
N22 N 0.0790(3) 0.4568(2) 0.2388(3) 0.0495(9) Uani 1 1 d .
C13 C 0.1401(4) 0.5340(2) 0.3807(3) 0.0446(11) Uani 1 1 d .
H13 H 0.0978 0.5352 0.4446 0.054 Uiso 1 1 calc R
C16 C 0.2788(5) 0.4328(3) -0.0682(3) 0.0556(12) Uani 1 1 d .
C14 C 0.4677(5) 0.3484(3) 0.0597(3) 0.0548(12) Uani 1 1 d .
C65 C 0.5732(6) 0.4953(5) -0.1154(4) 0.0836(16) Uani 1 1 d .
H65 H 0.5234 0.4627 -0.1569 0.100 Uiso 1 1 calc R
C41 C 0.6145(5) 0.4717(3) 0.3152(4) 0.0728(17) Uani 1 1 d .
H41 H 0.5843 0.4580 0.2495 0.087 Uiso 1 1 calc R
C33 C 0.2764(6) 0.7134(3) 0.2539(4) 0.0617(13) Uani 1 1 d .
C31 C 0.3587(5) 0.5564(3) 0.4790(3) 0.0570(12) Uani 1 1 d .
C66 C 0.1991(5) 0.4964(5) -0.0937(3) 0.0738(13) Uani 1 1 d .
H66 H 0.2067 0.5443 -0.0599 0.089 Uiso 1 1 calc R
F3 F -0.0847(5) 0.6116(3) 0.5182(3) 0.1494(18) Uani 1 1 d .
C32 C 0.0842(5) 0.3875(3) 0.3786(4) 0.0585(14) Uani 1 1 d .
C21 C 0.4909(4) 0.5383(3) 0.4603(3) 0.0638(14) Uani 1 1 d .
H21 H 0.5648 0.5470 0.5012 0.077 Uiso 1 1 calc R
C64 C 0.5611(6) 0.3095(3) -0.0001(4) 0.0734(15) Uani 1 1 d .
H64 H 0.5900 0.3337 -0.0569 0.088 Uiso 1 1 calc R
C22 C 0.0515(5) 0.3357(3) 0.3043(4) 0.0635(13) Uani 1 1 d .
H22 H 0.0341 0.2814 0.3098 0.076 Uiso 1 1 calc R
C12 C 0.0496(4) 0.3803(3) 0.2199(4) 0.0565(12) Uani 1 1 d .
C24 C 0.4264(6) 0.3101(3) 0.1437(4) 0.0708(15) Uani 1 1 d .
H24 H 0.3638 0.3348 0.1837 0.085 Uiso 1 1 calc R
C23 C 0.0882(5) 0.6076(3) 0.3274(4) 0.0596(14) Uani 1 1 d .
H23A H 0.0973 0.6528 0.3709 0.072 Uiso 1 1 calc R
H23B H -0.0080 0.6001 0.3152 0.072 Uiso 1 1 calc R
C56 C 0.1067(5) 0.4897(5) -0.1699(4) 0.0842(19) Uani 1 1 d .
H56 H 0.0539 0.5335 -0.1873 0.101 Uiso 1 1 calc R
C92 C 0.0029(8) 0.3149(4) 0.5249(5) 0.102(2) Uani 1 1 d .
H92A H -0.0847 0.3399 0.5226 0.152 Uiso 1 1 calc R
H92B H 0.0261 0.3023 0.5907 0.152 Uiso 1 1 calc R
H92C H 0.0008 0.2668 0.4871 0.152 Uiso 1 1 calc R
C71 C 0.2963(6) 0.5926(4) 0.5673(4) 0.0807(18) Uani 1 1 d .
H71 H 0.1993 0.5799 0.5673 0.097 Uiso 1 1 calc R
C44 C 0.5664(8) 0.1994(4) 0.1096(5) 0.099(2) Uani 1 1 d .
H44 H 0.5992 0.1492 0.1263 0.119 Uiso 1 1 calc R
F2 F -0.0638(6) 0.6230(3) 0.6765(4) 0.1582(19) Uani 1 1 d .
C43 C 0.4112(7) 0.6984(4) 0.2725(6) 0.107(2) Uani 1 1 d .
H43 H 0.4470 0.6477 0.2631 0.128 Uiso 1 1 calc R
C25 C 0.6110(6) 0.5514(4) 0.0403(5) 0.0858(17) Uani 1 1 d .
H25 H 0.5861 0.5578 0.1046 0.103 Uiso 1 1 calc R
C42 C 0.0177(6) 0.3550(4) 0.1173(4) 0.0780(16) Uani 1 1 d .
H42 H 0.0983 0.3680 0.0794 0.094 Uiso 1 1 calc R
F1 F -0.2549(5) 0.6040(6) 0.6099(4) 0.234(4) Uani 1 1 d .
C54 C 0.6100(7) 0.2350(4) 0.0257(5) 0.0898(19) Uani 1 1 d .
H54 H 0.6721 0.2091 -0.0136 0.108 Uiso 1 1 calc R
C61 C 0.7253(5) 0.5321(5) 0.3074(5) 0.118(3) Uani 1 1 d .
H61A H 0.7614 0.5434 0.3707 0.177 Uiso 1 1 calc R
H61B H 0.6896 0.5802 0.2793 0.177 Uiso 1 1 calc R
H61C H 0.7960 0.5115 0.2671 0.177 Uiso 1 1 calc R
C34 C 0.4764(8) 0.2364(4) 0.1686(5) 0.094(2) Uani 1 1 d .
H34 H 0.4489 0.2118 0.2255 0.113 Uiso 1 1 calc R
C72 C 0.1090(6) 0.3720(4) 0.4836(4) 0.0787(16) Uani 1 1 d .
H72 H 0.1024 0.4228 0.5183 0.094 Uiso 1 1 calc R
C26 C 0.2628(6) 0.3625(4) -0.1178(4) 0.0861(17) Uani 1 1 d .
H26 H 0.3145 0.3181 -0.1009 0.103 Uiso 1 1 calc R
C35 C 0.7247(7) 0.5927(4) 0.0042(7) 0.102(2) Uani 1 1 d .
H35 H 0.7768 0.6253 0.0445 0.123 Uiso 1 1 calc R
B B -0.1286(7) 0.5878(4) 0.6034(5) 0.0689(17) Uani 1 1 d .
C83 C 0.2265(7) 0.7869(4) 0.2647(6) 0.111(2) Uani 1 1 d .
H83 H 0.1369 0.7974 0.2476 0.133 Uiso 1 1 calc R
C91 C 0.3128(10) 0.6833(4) 0.5612(5) 0.136(3) Uani 1 1 d .
H91A H 0.2603 0.7082 0.6110 0.204 Uiso 1 1 calc R
H91B H 0.2819 0.7017 0.4990 0.204 Uiso 1 1 calc R
H91C H 0.4067 0.6970 0.5699 0.204 Uiso 1 1 calc R
C81 C 0.3582(9) 0.5620(5) 0.6575(4) 0.123(3) Uani 1 1 d .
H81A H 0.3387 0.5060 0.6637 0.185 Uiso 1 1 calc R
H81B H 0.3215 0.5901 0.7118 0.185 Uiso 1 1 calc R
H81C H 0.4546 0.5697 0.6558 0.185 Uiso 1 1 calc R
C55 C 0.6826(8) 0.5371(5) -0.1500(6) 0.112(3) Uani 1 1 d .
H55 H 0.7053 0.5328 -0.2150 0.134 Uiso 1 1 calc R
C82 C 0.2481(7) 0.3387(5) 0.5005(6) 0.125(3) Uani 1 1 d .
H82A H 0.2540 0.2866 0.4720 0.187 Uiso 1 1 calc R
H82B H 0.2656 0.3350 0.5688 0.187 Uiso 1 1 calc R
H82C H 0.3140 0.3732 0.4715 0.187 Uiso 1 1 calc R
F4 F -0.1136(10) 0.5116(5) 0.6126(5) 0.275(4) Uani 1 1 d .
C36 C 0.1696(7) 0.3577(5) -0.1929(5) 0.111(2) Uani 1 1 d .
H36 H 0.1593 0.3100 -0.2266 0.133 Uiso 1 1 calc R
C45 C 0.7566(8) 0.5836(5) -0.0919(7) 0.117(3) Uani 1 1 d .
H45 H 0.8312 0.6104 -0.1167 0.140 Uiso 1 1 calc R
C51 C 0.6639(9) 0.3958(6) 0.3636(6) 0.153(4) Uani 1 1 d .
H51A H 0.6925 0.4074 0.4287 0.230 Uiso 1 1 calc R
H51B H 0.7389 0.3744 0.3281 0.230 Uiso 1 1 calc R
H51C H 0.5916 0.3574 0.3647 0.230 Uiso 1 1 calc R
C53 C 0.4938(9) 0.7610(6) 0.3062(7) 0.143(3) Uani 1 1 d .
H53 H 0.5857 0.7525 0.3178 0.172 Uiso 1 1 calc R
C52 C -0.0941(10) 0.4009(5) 0.0744(5) 0.160(4) Uani 1 1 d .
H52A H -0.1007 0.3893 0.0065 0.240 Uiso 1 1 calc R
H52B H -0.0775 0.4569 0.0834 0.240 Uiso 1 1 calc R
H52C H -0.1775 0.3865 0.1053 0.240 Uiso 1 1 calc R
C73 C 0.3104(11) 0.8495(5) 0.3025(7) 0.133(3) Uani 1 1 d .
H73 H 0.2756 0.9003 0.3135 0.160 Uiso 1 1 calc R
C46 C 0.0930(7) 0.4217(6) -0.2180(5) 0.102(2) Uani 1 1 d .
H46 H 0.0309 0.4179 -0.2689 0.123 Uiso 1 1 calc R
C62 C -0.0010(11) 0.2681(5) 0.1088(6) 0.167(4) Uani 1 1 d .
H62A H 0.0779 0.2413 0.1338 0.251 Uiso 1 1 calc R
H62B H -0.0140 0.2542 0.0420 0.251 Uiso 1 1 calc R
H62C H -0.0791 0.2522 0.1451 0.251 Uiso 1 1 calc R
C63 C 0.4392(12) 0.8327(5) 0.3212(6) 0.127(3) Uani 1 1 d .
H63 H 0.4944 0.8729 0.3461 0.152 Uiso 1 1 calc R

loop_
_atom_site_aniso_label
_atom_site_aniso_U_11
_atom_site_aniso_U_22
_atom_site_aniso_U_33
_atom_site_aniso_U_23
_atom_site_aniso_U_13
_atom_site_aniso_U_12
Ag 0.05523(19) 0.0750(2) 0.05017(18) -0.0104(2) 0.00835(13) -0.0009(2)
S13 0.0597(8) 0.0588(8) 0.0609(8) -0.0021(6) -0.0034(6) 0.0080(6)
P 0.0495(7) 0.0597(8) 0.0442(6) -0.0008(6) 0.0045(5) 0.0011(6)
N21 0.0352(16) 0.0615(19) 0.0453(17) -0.014(3) 0.0016(13) 0.010(2)
N12 0.032(2) 0.055(3) 0.053(2) -0.010(2) 0.0027(17) -0.0057(18)
C11 0.039(2) 0.059(2) 0.057(2) -0.003(3) -0.0026(17) 0.000(3)
C15 0.053(2) 0.061(3) 0.058(2) 0.006(4) 0.0060(19) 0.007(4)
N11 0.0340(18) 0.049(2) 0.051(2) -0.0107(16) 0.0003(16) -0.0022(15)
N22 0.041(2) 0.060(2) 0.047(2) -0.0075(18) 0.0029(17) -0.0050(18)
C13 0.033(2) 0.047(3) 0.054(3) -0.009(2) 0.003(2) -0.0013(19)
C16 0.047(3) 0.072(4) 0.047(3) -0.001(3) 0.005(2) 0.000(3)
C14 0.058(3) 0.058(3) 0.049(3) -0.002(2) -0.005(2) -0.003(2)
C65 0.094(4) 0.075(4) 0.082(3) 0.001(4) 0.037(3) -0.008(4)
C41 0.043(3) 0.108(5) 0.067(3) -0.017(3) -0.001(2) 0.008(3)
C33 0.075(4) 0.048(3) 0.062(3) 0.005(2) 0.013(3) -0.004(3)
C31 0.053(3) 0.068(3) 0.050(3) -0.013(2) 0.002(2) -0.008(2)
C66 0.063(3) 0.083(4) 0.076(3) 0.010(4) -0.008(2) 0.009(4)
F3 0.170(4) 0.174(4) 0.106(3) 0.009(3) 0.063(3) -0.014(3)
C32 0.055(3) 0.049(3) 0.071(4) -0.003(3) 0.001(3) -0.010(2)
C21 0.040(3) 0.093(4) 0.059(3) -0.017(3) -0.010(2) -0.006(2)
C64 0.074(4) 0.068(4) 0.078(4) 0.004(3) 0.007(3) 0.012(3)
C22 0.061(3) 0.049(3) 0.080(4) -0.004(3) -0.001(3) -0.014(2)
C12 0.040(3) 0.063(3) 0.067(3) -0.015(3) -0.002(2) -0.009(2)
C24 0.089(4) 0.060(3) 0.063(3) 0.002(3) 0.001(3) 0.004(3)
C23 0.032(2) 0.058(3) 0.089(4) -0.012(3) 0.005(3) 0.005(2)
C56 0.066(3) 0.104(6) 0.082(4) 0.013(5) -0.017(3) 0.009(4)
C92 0.125(6) 0.096(5) 0.084(5) 0.014(4) 0.015(4) -0.017(4)
C71 0.061(3) 0.107(5) 0.074(4) -0.043(4) 0.000(3) -0.007(3)
C44 0.132(6) 0.062(4) 0.102(5) -0.002(4) -0.029(5) 0.019(4)
F2 0.172(4) 0.164(4) 0.138(4) -0.028(4) -0.057(3) -0.012(4)
C43 0.090(5) 0.071(4) 0.160(7) 0.005(4) -0.023(5) -0.014(4)
C25 0.080(4) 0.096(4) 0.082(4) 0.010(3) 0.001(3) -0.011(4)
C42 0.076(4) 0.088(4) 0.069(4) -0.032(3) -0.001(3) -0.018(3)
F1 0.082(3) 0.476(13) 0.144(4) -0.007(6) 0.006(3) 0.000(5)
C54 0.091(5) 0.074(4) 0.104(5) -0.004(4) -0.003(4) 0.017(3)
C61 0.052(3) 0.186(10) 0.116(5) -0.057(5) 0.020(3) -0.028(4)
C34 0.137(6) 0.075(5) 0.071(4) 0.011(3) -0.017(4) 0.002(4)
C72 0.102(5) 0.074(4) 0.060(3) 0.005(3) -0.011(3) -0.021(3)
C26 0.083(4) 0.093(5) 0.081(4) -0.014(4) -0.018(3) 0.009(3)
C35 0.072(4) 0.089(5) 0.145(7) 0.007(5) -0.007(4) -0.028(4)
B 0.063(4) 0.072(5) 0.072(5) 0.003(4) -0.002(3) -0.004(3)
C83 0.094(5) 0.065(4) 0.174(8) -0.006(4) 0.048(5) -0.004(4)
C91 0.219(10) 0.097(6) 0.092(5) -0.043(4) 0.003(6) 0.054(6)
C81 0.175(7) 0.143(6) 0.051(4) -0.014(4) 0.017(4) -0.021(6)
C55 0.111(6) 0.112(7) 0.113(6) 0.015(4) 0.062(5) -0.006(4)
C82 0.097(5) 0.167(8) 0.109(6) 0.061(6) -0.029(4) -0.022(5)
F4 0.511(13) 0.097(4) 0.215(6) 0.009(6) -0.050(7) -0.001(8)
C36 0.101(5) 0.123(6) 0.107(6) -0.026(5) -0.035(4) 0.002(5)
C45 0.085(5) 0.102(6) 0.163(9) 0.032(6) 0.038(6) -0.008(4)
C51 0.152(7) 0.194(9) 0.114(6) 0.036(6) 0.026(5) 0.116(7)
C53 0.118(6) 0.105(6) 0.207(10) 0.026(6) -0.047(6) -0.055(6)
C52 0.222(10) 0.151(8) 0.105(6) -0.052(5) -0.094(6) 0.053(7)
C73 0.149(8) 0.076(5) 0.176(9) -0.015(5) 0.074(7) -0.007(6)
C46 0.085(5) 0.156(7) 0.066(4) -0.001(5) -0.029(3) -0.011(5)
C62 0.264(12) 0.096(5) 0.141(7) -0.066(5) -0.098(8) 0.040(7)
C63 0.170(9) 0.079(6) 0.132(7) -0.008(5) 0.021(7) -0.043(6)

loop_
_atom_type_symbol
_atom_type_description
_atom_type_scat_dispersion_real
_atom_type_scat_dispersion_imag
_atom_type_scat_source
C C 0.0033 0.0016 'International Tables Vol C Tables 4.2.6.8 and 6.1.1.4'
H H 0.0000 0.0000 'International Tables Vol C Tables 4.2.6.8 and 6.1.1.4'
B B 0.0013 0.0007 'International Tables Vol C Tables 4.2.6.8 and 6.1.1.4'
N N 0.0061 0.0033 'International Tables Vol C Tables 4.2.6.8 and 6.1.1.4'
F F 0.0171 0.0103 'International Tables Vol C Tables 4.2.6.8 and 6.1.1.4'
P P 0.1023 0.0942 'International Tables Vol C Tables 4.2.6.8 and 6.1.1.4'
S S 0.1246 0.1234 'International Tables Vol C Tables 4.2.6.8 and 6.1.1.4'
Ag Ag -0.8971 1.1015 'International Tables Vol C Tables 4.2.6.8 and 6.1.1.4'

loop_
_geom_angle_atom_site_label_1
_geom_angle_atom_site_label_2
_geom_angle_atom_site_label_3
_geom_angle
N21 Ag P 129.93(9)
N21 Ag N22 83.86(12)
P Ag N22 122.79(9)
N21 Ag S13 86.75(11)
P Ag S13 137.44(4)
N22 Ag S13 75.25(9)
C33 S13 C23 100.0(2)
C33 S13 Ag 112.48(18)
C23 S13 Ag 101.46(17)
C15 P C14 105.0(2)
C15 P C16 104.1(2)
C14 P C16 106.9(2)
C15 P Ag 115.3(2)
C14 P Ag 111.31(16)
C16 P Ag 113.43(16)
C11 N21 N11 105.7(3)
C11 N21 Ag 130.6(2)
N11 N21 Ag 118.5(2)
C32 N12 N22 113.1(4)
C32 N12 C13 128.5(4)
N22 N12 C13 118.3(4)
N21 C11 C21 110.2(4)
N21 C11 C41 121.3(4)
C21 C11 C41 128.5(4)
C25 C15 C65 118.6(5)
C25 C15 P 118.4(4)
C65 C15 P 123.0(5)
N21 N11 C31 111.3(3)
N21 N11 C13 119.1(3)
C31 N11 C13 129.5(4)
C12 N22 N12 104.2(4)
C12 N22 Ag 114.6(3)
N12 N22 Ag 104.4(2)
N12 C13 N11 109.6(3)
N12 C13 C23 114.0(4)
N11 C13 C23 114.5(4)
N12 C13 H13 106.0
N11 C13 H13 106.0
C23 C13 H13 106.0
C66 C16 C26 118.5(5)
C66 C16 P 117.8(4)
C26 C16 P 123.7(4)
C24 C14 C64 118.5(5)
C24 C14 P 118.4(4)
C64 C14 P 123.1(4)
C55 C65 C15 120.4(7)
C55 C65 H65 119.8
C15 C65 H65 119.8
C61 C41 C11 111.6(5)
C61 C41 C51 111.6(6)
C11 C41 C51 109.9(5)
C61 C41 H41 107.9
C11 C41 H41 107.9
C51 C41 H41 107.9
C83 C33 C43 120.3(6)
C83 C33 S13 119.2(5)
C43 C33 S13 120.5(4)
C21 C31 N11 105.7(4)
C21 C31 C71 130.0(4)
N11 C31 C71 124.3(4)
C16 C66 C56 120.1(7)
C16 C66 H66 119.9
C56 C66 H66 119.9
N12 C32 C22 105.3(5)
N12 C32 C72 124.1(5)
C22 C32 C72 130.5(5)
C31 C21 C11 107.1(4)
C31 C21 H21 126.5
C11 C21 H21 126.5
C54 C64 C14 119.7(6)
C54 C64 H64 120.2
C14 C64 H64 120.2
C32 C22 C12 106.8(5)
C32 C22 H22 126.6
C12 C22 H22 126.6
N22 C12 C22 110.5(4)
N22 C12 C42 119.6(5)
C22 C12 C42 129.8(5)
C34 C24 C14 121.1(6)
C34 C24 H24 119.4
C14 C24 H24 119.4
C13 C23 S13 118.7(3)
C13 C23 H23A 107.6
S13 C23 H23A 107.6
C13 C23 H23B 107.6
S13 C23 H23B 107.6
H23A C23 H23B 107.1
C46 C56 C66 120.9(7)
C46 C56 H56 119.6
C66 C56 H56 119.6
C72 C92 H92A 109.5
C72 C92 H92B 109.5
H92A C92 H92B 109.5
C72 C92 H92C 109.5
H92A C92 H92C 109.5
H92B C92 H92C 109.5
C81 C71 C31 112.2(5)
C81 C71 C91 110.4(6)
C31 C71 C91 108.3(5)
C81 C71 H71 108.7
C31 C71 H71 108.7
C91 C71 H71 108.7
C34 C44 C54 121.2(6)
C34 C44 H44 119.4
C54 C44 H44 119.4
C33 C43 C53 118.8(7)
C33 C43 H43 120.6
C53 C43 H43 120.6
C15 C25 C35 120.3(6)
C15 C25 H25 119.8
C35 C25 H25 119.8
C52 C42 C62 113.1(6)
C52 C42 C12 112.4(5)
C62 C42 C12 112.2(6)
C52 C42 H42 106.1
C62 C42 H42 106.1
C12 C42 H42 106.1
C44 C54 C64 119.9(6)
C44 C54 H54 120.1
C64 C54 H54 120.1
C41 C61 H61A 109.5
C41 C61 H61B 109.5
H61A C61 H61B 109.5
C41 C61 H61C 109.5
H61A C61 H61C 109.5
H61B C61 H61C 109.5
C44 C34 C24 119.7(6)
C44 C34 H34 120.2
C24 C34 H34 120.2
C32 C72 C82 111.0(5)
C32 C72 C92 111.4(5)
C82 C72 C92 109.8(6)
C32 C72 H72 108.2
C82 C72 H72 108.2
C92 C72 H72 108.2
C16 C26 C36 119.9(6)
C16 C26 H26 120.1
C36 C26 H26 120.1
C45 C35 C25 118.4(7)
C45 C35 H35 120.8
C25 C35 H35 120.8
F1 B F4 108.3(8)
F1 B F3 109.0(6)
F4 B F3 110.5(7)
F1 B F2 108.3(7)
F4 B F2 108.0(6)
F3 B F2 112.6(6)
C33 C83 C73 120.3(7)
C33 C83 H83 119.8
C73 C83 H83 119.8
C71 C91 H91A 109.5
C71 C91 H91B 109.5
H91A C91 H91B 109.5
C71 C91 H91C 109.5
H91A C91 H91C 109.5
H91B C91 H91C 109.5
C71 C81 H81A 109.5
C71 C81 H81B 109.5
H81A C81 H81B 109.5
C71 C81 H81C 109.5
H81A C81 H81C 109.5
H81B C81 H81C 109.5
C45 C55 C65 121.0(7)
C45 C55 H55 119.5
C65 C55 H55 119.5
C72 C82 H82A 109.5
C72 C82 H82B 109.5
H82A C82 H82B 109.5
C72 C82 H82C 109.5
H82A C82 H82C 109.5
H82B C82 H82C 109.5
C46 C36 C26 120.7(7)
C46 C36 H36 119.6
C26 C36 H36 119.6
C55 C45 C35 121.2(7)
C55 C45 H45 119.4
C35 C45 H45 119.4
C41 C51 H51A 109.5
C41 C51 H51B 109.5
H51A C51 H51B 109.5
C41 C51 H51C 109.5
H51A C51 H51C 109.5
H51B C51 H51C 109.5
C63 C53 C43 119.3(9)
C63 C53 H53 120.3
C43 C53 H53 120.3
C42 C52 H52A 109.5
C42 C52 H52B 109.5
H52A C52 H52B 109.5
C42 C52 H52C 109.5
H52A C52 H52C 109.5
H52B C52 H52C 109.5
C63 C73 C83 117.7(8)
C63 C73 H73 121.2
C83 C73 H73 121.2
C56 C46 C36 119.9(6)
C56 C46 H46 120.1
C36 C46 H46 120.1
C42 C62 H62A 109.5
C42 C62 H62B 109.5
H62A C62 H62B 109.5
C42 C62 H62C 109.5
H62A C62 H62C 109.5
H62B C62 H62C 109.5
C73 C63 C53 123.4(9)
C73 C63 H63 118.3
C53 C63 H63 118.3

loop_
_geom_bond_atom_site_label_1
_geom_bond_atom_site_label_2
_geom_bond_distance
Ag N21 2.314(3)
Ag P 2.3616(12)
Ag N22 2.497(3)
Ag S13 2.6237(13)
S13 C33 1.791(5)
S13 C23 1.820(6)
P C15 1.811(5)
P C14 1.812(5)
P C16 1.825(5)
N21 C11 1.330(4)
N21 N11 1.355(4)
N12 C32 1.337(6)
N12 N22 1.364(5)
N12 C13 1.456(5)
C11 C21 1.384(6)
C11 C41 1.509(6)
C15 C25 1.377(8)
C15 C65 1.383(6)
N11 C31 1.366(5)
N11 C13 1.469(5)
N22 C12 1.340(6)
C13 C23 1.522(7)
C13 H13 0.9800
C16 C66 1.368(8)
C16 C26 1.371(7)
C14 C24 1.390(7)
C14 C64 1.403(7)
C65 C55 1.375(9)
C65 H65 0.9300
C41 C61 1.494(8)
C41 C51 1.515(9)
C41 H41 0.9800
C33 C83 1.333(8)
C33 C43 1.375(8)
C31 C21 1.365(6)
C31 C71 1.500(7)
C66 C56 1.391(7)
C66 H66 0.9300
F3 B 1.319(7)
C32 C22 1.380(7)
C32 C72 1.493(7)
C21 H21 0.9300
C64 C54 1.383(8)
C64 H64 0.9300
C22 C12 1.384(7)
C22 H22 0.9300
C12 C42 1.509(7)
C24 C34 1.372(8)
C24 H24 0.9300
C23 H23A 0.9700
C23 H23B 0.9700
C56 C46 1.325(10)
C56 H56 0.9300
C92 C72 1.531(8)
C92 H92A 0.9600
C92 H92B 0.9600
C92 H92C 0.9600
C71 C81 1.475(9)
C71 C91 1.530(9)
C71 H71 0.9800
C44 C34 1.359(9)
C44 C54 1.377(9)
C44 H44 0.9300
F2 B 1.329(8)
C43 C53 1.404(10)
C43 H43 0.9300
C25 C35 1.413(9)
C25 H25 0.9300
C42 C52 1.465(9)
C42 C62 1.472(10)
C42 H42 0.9800
F1 B 1.279(8)
C54 H54 0.9300
C61 H61A 0.9600
C61 H61B 0.9600
C61 H61C 0.9600
C34 H34 0.9300
C72 C82 1.497(9)
C72 H72 0.9800
C26 C36 1.383(8)
C26 H26 0.9300
C35 C45 1.376(10)
C35 H35 0.9300
B F4 1.291(10)
C83 C73 1.432(11)
C83 H83 0.9300
C91 H91A 0.9600
C91 H91B 0.9600
C91 H91C 0.9600
C81 H81A 0.9600
C81 H81B 0.9600
C81 H81C 0.9600
C55 C45 1.331(10)
C55 H55 0.9300
C82 H82A 0.9600
C82 H82B 0.9600
C82 H82C 0.9600
C36 C46 1.354(10)
C36 H36 0.9300
C45 H45 0.9300
C51 H51A 0.9600
C51 H51B 0.9600
C51 H51C 0.9600
C53 C63 1.333(12)
C53 H53 0.9300
C52 H52A 0.9600
C52 H52B 0.9600
C52 H52C 0.9600
C73 C63 1.324(11)
C73 H73 0.9300
C46 H46 0.9300
C62 H62A 0.9600
C62 H62B 0.9600
C62 H62C 0.9600
C63 H63 0.9300
